data_7150296
loop_
_publ_author_name
'Ley, Steven V.'
'Dixon, Darren J.'
'Guy, Richard T.'
'Rodr\'iguez, F\'elix'
'Sheppard, Tom D.'

_publ_section_title
;
 Michael, Michael-aldol and Michael-Michael reactions of enolate
 equivalents of butane-2,3-diacetal protected glycolic acid
 derivatives.
;
_journal_issue 22
_journal_name_full 'Organic &amp; biomolecular chemistry'
_journal_page_first 4095
_journal_page_last 4107
_journal_paper_doi 10.1039/b512410g
_journal_volume 3
_journal_year 2005
_chemical_formula_sum 'C32 H32 O8'
_chemical_formula_weight 544.58
_chemical_name_systematic
; 
? 
;
_space_group_IT_number 14
_symmetry_cell_setting monoclinic
_symmetry_space_group_name_Hall '-P 2yn'
_symmetry_space_group_name_H-M 'P 1 21/n 1'
_atom_sites_solution_hydrogens geom
_atom_sites_solution_primary direct
_atom_sites_solution_secondary difmap
_audit_creation_method SHELXL-97
_cell_angle_alpha 90.00
_cell_angle_beta 114.804(3)
_cell_angle_gamma 90.00
_cell_formula_units_Z 4
_cell_length_a 12.0281(6)
_cell_length_b 17.7690(9)
_cell_length_c 14.0771(5)
_cell_measurement_reflns_used 17454
_cell_measurement_temperature 180(2)
_cell_measurement_theta_max 27.48
_cell_measurement_theta_min 1.00
_cell_volume 2731.1(2)
_computing_cell_refinement 'HKL Scalepack (Otwinowski & Minor 1997)'
_computing_data_collection 'Collect (Nonius B.V. 1998)'
_computing_data_reduction
;
HKL Denzo and Scalepack (Otwinowski & Minor 1997)
;
_computing_publication_material 'SHELXL-97 (Sheldrick 1997)'
_computing_structure_refinement 'SHELXL-97 (Sheldrick 1997)'
_computing_structure_solution 'SHELXS-97 (Sheldrick 1990)'
_diffrn_ambient_temperature 180(2)
_diffrn_measured_fraction_theta_full 0.982
_diffrn_measured_fraction_theta_max 0.982
_diffrn_measurement_device_type 'Nonius Kappa CCD'
_diffrn_measurement_method 'Thin slice \w and \f scans'
_diffrn_radiation_monochromator graphite
_diffrn_radiation_source 'fine-focus sealed tube'
_diffrn_radiation_type MoK\a
_diffrn_radiation_wavelength 0.71069
_diffrn_reflns_av_R_equivalents 0.0413
_diffrn_reflns_av_sigmaI/netI 0.0494
_diffrn_reflns_limit_h_max 15
_diffrn_reflns_limit_h_min 0
_diffrn_reflns_limit_k_max 23
_diffrn_reflns_limit_k_min -23
_diffrn_reflns_limit_l_max 16
_diffrn_reflns_limit_l_min -18
_diffrn_reflns_number 17814
_diffrn_reflns_theta_full 27.50
_diffrn_reflns_theta_max 27.50
_diffrn_reflns_theta_min 3.58
_exptl_absorpt_coefficient_mu 0.095
_exptl_absorpt_correction_T_max 1.033
_exptl_absorpt_correction_T_min 0.975
_exptl_absorpt_correction_type multi-scan
_exptl_absorpt_process_details 'Sortav Blessing (1995)'
_exptl_crystal_colour colourless
_exptl_crystal_density_diffrn 1.324
_exptl_crystal_density_method 'not measured'
_exptl_crystal_description block
_exptl_crystal_F_000 1152
_exptl_crystal_size_max 0.35
_exptl_crystal_size_mid 0.23
_exptl_crystal_size_min 0.14
_refine_diff_density_max 0.339
_refine_diff_density_min -0.310
_refine_diff_density_rms 0.067
_refine_ls_extinction_method none
_refine_ls_goodness_of_fit_ref 1.015
_refine_ls_hydrogen_treatment mixed
_refine_ls_matrix_type full
_refine_ls_number_parameters 365
_refine_ls_number_reflns 6175
_refine_ls_number_restraints 0
_refine_ls_restrained_S_all 1.015
_refine_ls_R_factor_all 0.0790
_refine_ls_R_factor_gt 0.0519
_refine_ls_shift/su_max 0.007
_refine_ls_shift/su_mean 0.002
_refine_ls_structure_factor_coef Fsqd
_refine_ls_weighting_details 'calc w=1/[\s^2^(Fo^2^)+(0.0494P)^2^+1.3752P] where P=(Fo^2^+2Fc^2^)/3'
_refine_ls_weighting_scheme calc
_refine_ls_wR_factor_gt 0.1151
_refine_ls_wR_factor_ref 0.1281
_reflns_number_gt 4431
_reflns_number_total 6175
_reflns_threshold_expression >2sigma(I)
_cod_data_source_file b512410g.txt
_cod_data_source_block sl0026
_cod_depositor_comments
;
The following automatic conversions were performed:
'_exptl_absorpt_correction_type' value 'multiscan' changed to 'multi-scan'
according to '/home/saulius/struct/CIF-dictionaries/cif_core.dic'
dictionary named 'cif_core.dic' version 2.4.1 from 2010-06-29.

Automatic conversion script
Id: cif_fix_enum 1527 2010-12-29 10:47:43Z saulius 
;
_cod_original_sg_symbol_H-M P2(1)/n
_cod_database_code 7150296

loop_
_symmetry_equiv_pos_as_xyz
'x, y, z'
'-x+1/2, y+1/2, -z+1/2'
'-x, -y, -z'
'x-1/2, -y-1/2, z-1/2'

loop_
_atom_site_label
_atom_site_type_symbol
_atom_site_fract_x
_atom_site_fract_y
_atom_site_fract_z
_atom_site_U_iso_or_equiv
_atom_site_adp_type
_atom_site_occupancy
_atom_site_symmetry_multiplicity
_atom_site_calc_flag
_atom_site_refinement_flags
_atom_site_disorder_assembly
_atom_site_disorder_group
O1 O 0.11905(12) -0.24930(7) 0.25390(11) 0.0389(3) Uani 1 1 d . . .
O2 O -0.03134(12) -0.24838(7) 0.30335(10) 0.0334(3) Uani 1 1 d . . .
O3 O -0.09767(11) -0.10263(6) 0.22396(9) 0.0272(3) Uani 1 1 d . . .
O4 O -0.22148(11) -0.20044(7) 0.12608(9) 0.0326(3) Uani 1 1 d . . .
O5 O -0.09394(13) -0.16386(7) 0.39761(10) 0.0367(3) Uani 1 1 d . . .
O6 O -0.08336(12) 0.07937(7) 0.21259(10) 0.0365(3) Uani 1 1 d . . .
O7 O 0.03219(11) 0.03062(7) 0.36520(9) 0.0317(3) Uani 1 1 d . . .
O8 O 0.04178(12) 0.11749(7) 0.04266(10) 0.0345(3) Uani 1 1 d . . .
C1 C 0.03553(17) -0.21499(10) 0.25928(14) 0.0285(4) Uani 1 1 d . . .
C2 C 0.00391(16) -0.13639(9) 0.21377(14) 0.0257(4) Uani 1 1 d . . .
H2 H -0.0166 -0.1399 0.1373 0.031 Uiso 1 1 calc R . .
C3 C -0.19070(16) -0.15499(10) 0.21536(14) 0.0288(4) Uani 1 1 d . . .
C4 C -0.13648(17) -0.20941(10) 0.30876(15) 0.0314(4) Uani 1 1 d . . .
C5 C -0.29631(18) -0.10899(11) 0.21539(17) 0.0386(5) Uani 1 1 d . . .
H5A H -0.3150 -0.0682 0.1642 0.058 Uiso 1 1 calc R . .
H5B H -0.2740 -0.0877 0.2852 0.058 Uiso 1 1 calc R . .
H5C H -0.3684 -0.1413 0.1968 0.058 Uiso 1 1 calc R . .
C6 C -0.2221(2) -0.27146(12) 0.30867(18) 0.0438(5) Uani 1 1 d . . .
H6A H -0.1762 -0.3094 0.3611 0.066 Uiso 1 1 calc R . .
H6B H -0.2587 -0.2949 0.2393 0.066 Uiso 1 1 calc R . .
H6C H -0.2869 -0.2504 0.3256 0.066 Uiso 1 1 calc R . .
C7 C -0.27761(19) -0.16211(12) 0.02773(15) 0.0405(5) Uani 1 1 d . . .
H7A H -0.3611 -0.1474 0.0152 0.061 Uiso 1 1 calc R . .
H7B H -0.2802 -0.1956 -0.0284 0.061 Uiso 1 1 calc R . .
H7C H -0.2298 -0.1171 0.0292 0.061 Uiso 1 1 calc R . .
C8 C -0.0412(2) -0.20062(14) 0.49747(17) 0.0535(6) Uani 1 1 d . . .
H8A H -0.1047 -0.2293 0.5081 0.080 Uiso 1 1 calc R . .
H8B H -0.0066 -0.1628 0.5529 0.080 Uiso 1 1 calc R . .
H8C H 0.0237 -0.2349 0.4997 0.080 Uiso 1 1 calc R . .
C9 C 0.11359(15) -0.08280(9) 0.26293(12) 0.0235(4) Uani 1 1 d . . .
H9 H 0.1808 -0.1016 0.2450 0.028 Uiso 1 1 calc R . .
C10 C 0.07697(15) -0.00322(9) 0.21560(13) 0.0245(4) Uani 1 1 d . . .
H10 H 0.0282 -0.0084 0.1384 0.029 Uiso 1 1 calc R . .
C11 C -0.00073(16) 0.03740(10) 0.26040(14) 0.0274(4) Uani 1 1 d . . .
C12 C 0.16286(15) -0.07762(10) 0.38090(13) 0.0266(4) Uani 1 1 d . . .
C13 C 0.12053(16) -0.02160(10) 0.42592(14) 0.0283(4) Uani 1 1 d . . .
C14 C 0.16044(18) -0.01443(11) 0.53292(14) 0.0347(4) Uani 1 1 d . . .
H14 H 0.1299 0.0246 0.5615 0.042 Uiso 1 1 calc R . .
C15 C 0.24580(19) -0.06523(12) 0.59778(15) 0.0403(5) Uani 1 1 d . . .
H15 H 0.2722 -0.0620 0.6714 0.048 Uiso 1 1 calc R . .
C16 C 0.29285(19) -0.12061(11) 0.55627(15) 0.0392(5) Uani 1 1 d . . .
H16 H 0.3530 -0.1545 0.6012 0.047 Uiso 1 1 calc R . .
C17 C 0.25157(17) -0.12641(10) 0.44811(14) 0.0323(4) Uani 1 1 d . . .
H17 H 0.2845 -0.1643 0.4197 0.039 Uiso 1 1 calc R . .
C18 C 0.19233(16) 0.04489(9) 0.23486(13) 0.0263(4) Uani 1 1 d . . .
H18 H 0.2496 0.0362 0.3097 0.032 Uiso 1 1 calc R . .
C19 C 0.16639(17) 0.13012(10) 0.22523(14) 0.0293(4) Uani 1 1 d . . .
H19A H 0.1360 0.1445 0.2780 0.035 Uiso 1 1 calc R . .
H19B H 0.2448 0.1569 0.2430 0.035 Uiso 1 1 calc R . .
C20 C 0.07581(16) 0.15750(10) 0.11991(14) 0.0276(4) Uani 1 1 d . . .
C21 C 0.03156(16) 0.23721(10) 0.11211(14) 0.0308(4) Uani 1 1 d . . .
C22 C 0.07623(18) 0.28691(11) 0.19647(15) 0.0349(4) Uani 1 1 d . . .
H22 H 0.1359 0.2702 0.2622 0.042 Uiso 1 1 calc R . .
C23 C 0.0344(2) 0.36016(12) 0.18516(17) 0.0414(5) Uani 1 1 d . . .
H23 H 0.0657 0.3936 0.2431 0.050 Uiso 1 1 calc R . .
C24 C -0.0520(2) 0.38480(13) 0.09090(19) 0.0524(6) Uani 1 1 d . . .
H24 H -0.0805 0.4353 0.0833 0.063 Uiso 1 1 calc R . .
C25 C -0.0974(3) 0.33596(14) 0.00705(19) 0.0629(7) Uani 1 1 d . . .
H25 H -0.1577 0.3528 -0.0583 0.076 Uiso 1 1 calc R . .
C26 C -0.0554(2) 0.26274(12) 0.01781(16) 0.0479(5) Uani 1 1 d . . .
H26 H -0.0868 0.2296 -0.0405 0.058 Uiso 1 1 calc R . .
C27 C 0.26138(15) 0.01902(9) 0.17095(13) 0.0261(4) Uani 1 1 d . . .
C28 C 0.21354(17) -0.03051(11) 0.08756(14) 0.0315(4) Uani 1 1 d . . .
H28 H 0.1323 -0.0486 0.0661 0.038 Uiso 1 1 calc R . .
C29 C 0.28256(18) -0.05422(12) 0.03469(15) 0.0374(4) Uani 1 1 d . . .
H29 H 0.2482 -0.0883 -0.0223 0.045 Uiso 1 1 calc R . .
C30 C 0.40038(18) -0.02840(12) 0.06474(16) 0.0386(5) Uani 1 1 d . . .
H30 H 0.4482 -0.0454 0.0297 0.046 Uiso 1 1 calc R . .
C31 C 0.44890(18) 0.02264(11) 0.14657(16) 0.0378(5) Uani 1 1 d . . .
H31 H 0.5293 0.0417 0.1664 0.045 Uiso 1 1 calc R . .
C32 C 0.38032(17) 0.04573(10) 0.19921(15) 0.0321(4) Uani 1 1 d . . .
H32 H 0.4146 0.0803 0.2555 0.039 Uiso 1 1 calc R . .

loop_
_atom_site_aniso_label
_atom_site_aniso_U_11
_atom_site_aniso_U_22
_atom_site_aniso_U_33
_atom_site_aniso_U_23
_atom_site_aniso_U_13
_atom_site_aniso_U_12
O1 0.0401(8) 0.0273(7) 0.0564(9) 0.0003(6) 0.0271(7) 0.0070(6)
O2 0.0400(8) 0.0244(6) 0.0423(8) 0.0061(5) 0.0237(6) 0.0051(6)
O3 0.0254(6) 0.0213(6) 0.0370(7) -0.0013(5) 0.0151(5) -0.0008(5)
O4 0.0360(7) 0.0271(7) 0.0328(7) -0.0038(5) 0.0127(6) -0.0047(5)
O5 0.0477(8) 0.0328(7) 0.0326(7) 0.0005(6) 0.0198(6) 0.0023(6)
O6 0.0347(7) 0.0335(7) 0.0410(8) 0.0064(6) 0.0156(6) 0.0096(6)
O7 0.0363(7) 0.0307(7) 0.0311(7) 0.0011(5) 0.0170(6) 0.0067(6)
O8 0.0399(8) 0.0304(7) 0.0304(7) -0.0049(6) 0.0118(6) -0.0043(6)
C1 0.0316(10) 0.0233(9) 0.0326(9) -0.0033(7) 0.0155(8) -0.0013(7)
C2 0.0280(9) 0.0234(8) 0.0288(9) -0.0018(7) 0.0150(7) 0.0003(7)
C3 0.0282(9) 0.0252(9) 0.0352(10) -0.0035(7) 0.0154(8) -0.0048(7)
C4 0.0357(10) 0.0273(9) 0.0372(10) -0.0003(8) 0.0211(8) 0.0009(8)
C5 0.0314(10) 0.0376(11) 0.0494(12) -0.0027(9) 0.0195(9) 0.0021(9)
C6 0.0489(13) 0.0378(11) 0.0535(13) 0.0030(10) 0.0301(11) -0.0077(10)
C7 0.0428(12) 0.0387(11) 0.0351(10) 0.0017(9) 0.0114(9) -0.0055(9)
C8 0.0718(17) 0.0503(14) 0.0397(12) 0.0035(10) 0.0248(11) 0.0093(12)
C9 0.0244(9) 0.0217(8) 0.0264(8) 0.0020(7) 0.0125(7) 0.0012(7)
C10 0.0268(9) 0.0227(8) 0.0248(8) 0.0007(7) 0.0117(7) -0.0014(7)
C11 0.0295(9) 0.0231(8) 0.0307(9) 0.0004(7) 0.0137(7) -0.0025(7)
C12 0.0252(9) 0.0250(9) 0.0284(9) 0.0006(7) 0.0103(7) -0.0034(7)
C13 0.0290(9) 0.0273(9) 0.0303(9) 0.0022(7) 0.0141(7) -0.0013(7)
C14 0.0395(11) 0.0362(10) 0.0307(10) -0.0039(8) 0.0169(8) -0.0045(9)
C15 0.0474(12) 0.0431(11) 0.0251(9) 0.0017(8) 0.0101(9) -0.0062(10)
C16 0.0400(11) 0.0375(11) 0.0318(10) 0.0086(8) 0.0069(8) 0.0025(9)
C17 0.0346(10) 0.0267(9) 0.0347(10) 0.0030(8) 0.0136(8) 0.0013(8)
C18 0.0262(9) 0.0260(9) 0.0258(9) 0.0007(7) 0.0101(7) -0.0038(7)
C19 0.0321(10) 0.0259(9) 0.0300(9) -0.0021(7) 0.0131(8) -0.0062(8)
C20 0.0280(9) 0.0274(9) 0.0302(9) -0.0042(7) 0.0151(7) -0.0086(7)
C21 0.0297(10) 0.0307(9) 0.0336(10) 0.0017(8) 0.0150(8) 0.0004(8)
C22 0.0350(10) 0.0327(10) 0.0363(10) -0.0006(8) 0.0143(8) -0.0012(8)
C23 0.0431(12) 0.0359(11) 0.0484(12) -0.0092(9) 0.0226(10) -0.0006(9)
C24 0.0594(15) 0.0354(12) 0.0639(15) 0.0025(11) 0.0273(12) 0.0163(11)
C25 0.0735(18) 0.0529(14) 0.0429(13) 0.0077(11) 0.0052(12) 0.0242(13)
C26 0.0545(14) 0.0445(12) 0.0342(11) -0.0048(9) 0.0082(10) 0.0083(11)
C27 0.0265(9) 0.0242(8) 0.0282(9) 0.0052(7) 0.0123(7) 0.0008(7)
C28 0.0271(9) 0.0356(10) 0.0314(10) 0.0012(8) 0.0119(8) -0.0031(8)
C29 0.0391(11) 0.0445(11) 0.0311(10) -0.0009(9) 0.0171(8) 0.0022(9)
C30 0.0351(11) 0.0482(12) 0.0404(11) 0.0093(9) 0.0234(9) 0.0085(9)
C31 0.0278(10) 0.0398(11) 0.0471(12) 0.0082(9) 0.0171(9) -0.0011(8)
C32 0.0297(10) 0.0292(9) 0.0357(10) 0.0030(8) 0.0120(8) -0.0029(8)

loop_
_atom_type_symbol
_atom_type_description
_atom_type_scat_dispersion_real
_atom_type_scat_dispersion_imag
_atom_type_scat_source
C C 0.0033 0.0016 'International Tables Vol C Tables 4.2.6.8 and 6.1.1.4'
H H 0.0000 0.0000 'International Tables Vol C Tables 4.2.6.8 and 6.1.1.4'
O O 0.0106 0.0060 'International Tables Vol C Tables 4.2.6.8 and 6.1.1.4'

loop_
_geom_angle_atom_site_label_1
_geom_angle_atom_site_label_2
_geom_angle_atom_site_label_3
_geom_angle
_geom_angle_site_symmetry_1
_geom_angle_site_symmetry_3
_geom_angle_publ_flag
C1 O2 C4 120.69(13) . . ?
C3 O3 C2 113.24(12) . . ?
C3 O4 C7 115.54(14) . . ?
C4 O5 C8 117.38(15) . . ?
C11 O7 C13 121.40(13) . . ?
O1 C1 O2 118.85(16) . . ?
O1 C1 C2 120.50(16) . . ?
O2 C1 C2 120.62(15) . . ?
O3 C2 C1 114.82(14) . . ?
O3 C2 C9 107.76(13) . . ?
C1 C2 C9 111.39(14) . . ?
O3 C2 H2 107.5 . . ?
C1 C2 H2 107.5 . . ?
C9 C2 H2 107.5 . . ?
O4 C3 O3 110.78(13) . . ?
O4 C3 C5 113.87(15) . . ?
O3 C3 C5 106.13(14) . . ?
O4 C3 C4 105.12(14) . . ?
O3 C3 C4 107.59(14) . . ?
C5 C3 C4 113.25(15) . . ?
O5 C4 O2 108.64(14) . . ?
O5 C4 C6 114.74(16) . . ?
O2 C4 C6 104.90(15) . . ?
O5 C4 C3 105.43(14) . . ?
O2 C4 C3 108.47(14) . . ?
C6 C4 C3 114.46(16) . . ?
C3 C5 H5A 109.5 . . ?
C3 C5 H5B 109.5 . . ?
H5A C5 H5B 109.5 . . ?
C3 C5 H5C 109.5 . . ?
H5A C5 H5C 109.5 . . ?
H5B C5 H5C 109.5 . . ?
C4 C6 H6A 109.5 . . ?
C4 C6 H6B 109.5 . . ?
H6A C6 H6B 109.5 . . ?
C4 C6 H6C 109.5 . . ?
H6A C6 H6C 109.5 . . ?
H6B C6 H6C 109.5 . . ?
O4 C7 H7A 109.5 . . ?
O4 C7 H7B 109.5 . . ?
H7A C7 H7B 109.5 . . ?
O4 C7 H7C 109.5 . . ?
H7A C7 H7C 109.5 . . ?
H7B C7 H7C 109.5 . . ?
O5 C8 H8A 109.5 . . ?
O5 C8 H8B 109.5 . . ?
H8A C8 H8B 109.5 . . ?
O5 C8 H8C 109.5 . . ?
H8A C8 H8C 109.5 . . ?
H8B C8 H8C 109.5 . . ?
C12 C9 C2 113.50(13) . . ?
C12 C9 C10 109.07(13) . . ?
C2 C9 C10 109.71(13) . . ?
C12 C9 H9 108.1 . . ?
C2 C9 H9 108.1 . . ?
C10 C9 H9 108.1 . . ?
C11 C10 C9 111.77(13) . . ?
C11 C10 C18 109.12(13) . . ?
C9 C10 C18 110.84(13) . . ?
C11 C10 H10 108.3 . . ?
C9 C10 H10 108.3 . . ?
C18 C10 H10 108.3 . . ?
O6 C11 O7 117.31(16) . . ?
O6 C11 C10 125.10(16) . . ?
O7 C11 C10 117.36(15) . . ?
C13 C12 C17 117.40(16) . . ?
C13 C12 C9 119.69(15) . . ?
C17 C12 C9 122.91(16) . . ?
C14 C13 C12 122.57(17) . . ?
C14 C13 O7 115.61(16) . . ?
C12 C13 O7 121.81(15) . . ?
C13 C14 C15 118.77(18) . . ?
C13 C14 H14 120.6 . . ?
C15 C14 H14 120.6 . . ?
C16 C15 C14 120.51(18) . . ?
C16 C15 H15 119.7 . . ?
C14 C15 H15 119.7 . . ?
C15 C16 C17 119.58(18) . . ?
C15 C16 H16 120.2 . . ?
C17 C16 H16 120.2 . . ?
C12 C17 C16 121.11(18) . . ?
C12 C17 H17 119.4 . . ?
C16 C17 H17 119.4 . . ?
C27 C18 C19 112.56(14) . . ?
C27 C18 C10 113.44(14) . . ?
C19 C18 C10 113.10(14) . . ?
C27 C18 H18 105.6 . . ?
C19 C18 H18 105.6 . . ?
C10 C18 H18 105.6 . . ?
C20 C19 C18 116.14(15) . . ?
C20 C19 H19A 108.3 . . ?
C18 C19 H19A 108.3 . . ?
C20 C19 H19B 108.3 . . ?
C18 C19 H19B 108.3 . . ?
H19A C19 H19B 107.4 . . ?
O8 C20 C21 120.64(17) . . ?
O8 C20 C19 121.62(16) . . ?
C21 C20 C19 117.71(15) . . ?
C26 C21 C22 118.54(18) . . ?
C26 C21 C20 118.95(17) . . ?
C22 C21 C20 122.51(17) . . ?
C23 C22 C21 120.50(19) . . ?
C23 C22 H22 119.8 . . ?
C21 C22 H22 119.8 . . ?
C24 C23 C22 120.3(2) . . ?
C24 C23 H23 119.8 . . ?
C22 C23 H23 119.8 . . ?
C23 C24 C25 119.7(2) . . ?
C23 C24 H24 120.2 . . ?
C25 C24 H24 120.2 . . ?
C24 C25 C26 120.2(2) . . ?
C24 C25 H25 119.9 . . ?
C26 C25 H25 119.9 . . ?
C21 C26 C25 120.7(2) . . ?
C21 C26 H26 119.6 . . ?
C25 C26 H26 119.6 . . ?
C28 C27 C32 117.97(16) . . ?
C28 C27 C18 123.70(15) . . ?
C32 C27 C18 118.32(15) . . ?
C27 C28 C29 121.11(17) . . ?
C27 C28 H28 119.4 . . ?
C29 C28 H28 119.4 . . ?
C30 C29 C28 120.17(19) . . ?
C30 C29 H29 119.9 . . ?
C28 C29 H29 119.9 . . ?
C29 C30 C31 119.54(18) . . ?
C29 C30 H30 120.2 . . ?
C31 C30 H30 120.2 . . ?
C32 C31 C30 120.09(18) . . ?
C32 C31 H31 120.0 . . ?
C30 C31 H31 120.0 . . ?
C31 C32 C27 121.09(18) . . ?
C31 C32 H32 119.5 . . ?
C27 C32 H32 119.5 . . ?

loop_
_geom_bond_atom_site_label_1
_geom_bond_atom_site_label_2
_geom_bond_distance
_geom_bond_site_symmetry_2
_geom_bond_publ_flag
O1 C1 1.204(2) . ?
O2 C1 1.343(2) . ?
O2 C4 1.472(2) . ?
O3 C3 1.421(2) . ?
O3 C2 1.421(2) . ?
O4 C3 1.407(2) . ?
O4 C7 1.433(2) . ?
O5 C4 1.394(2) . ?
O5 C8 1.434(2) . ?
O6 C11 1.198(2) . ?
O7 C11 1.363(2) . ?
O7 C13 1.400(2) . ?
O8 C20 1.217(2) . ?
C1 C2 1.517(2) . ?
C2 C9 1.536(2) . ?
C2 H2 1.0000 . ?
C3 C5 1.511(3) . ?
C3 C4 1.539(3) . ?
C4 C6 1.508(3) . ?
C5 H5A 0.9800 . ?
C5 H5B 0.9800 . ?
C5 H5C 0.9800 . ?
C6 H6A 0.9800 . ?
C6 H6B 0.9800 . ?
C6 H6C 0.9800 . ?
C7 H7A 0.9800 . ?
C7 H7B 0.9800 . ?
C7 H7C 0.9800 . ?
C8 H8A 0.9800 . ?
C8 H8B 0.9800 . ?
C8 H8C 0.9800 . ?
C9 C12 1.514(2) . ?
C9 C10 1.546(2) . ?
C9 H9 1.0000 . ?
C10 C11 1.512(2) . ?
C10 C18 1.554(2) . ?
C10 H10 1.0000 . ?
C12 C13 1.386(2) . ?
C12 C17 1.392(2) . ?
C13 C14 1.382(2) . ?
C14 C15 1.384(3) . ?
C14 H14 0.9500 . ?
C15 C16 1.381(3) . ?
C15 H15 0.9500 . ?
C16 C17 1.393(3) . ?
C16 H16 0.9500 . ?
C17 H17 0.9500 . ?
C18 C27 1.529(2) . ?
C18 C19 1.541(2) . ?
C18 H18 1.0000 . ?
C19 C20 1.505(3) . ?
C19 H19A 0.9900 . ?
C19 H19B 0.9900 . ?
C20 C21 1.501(3) . ?
C21 C26 1.377(3) . ?
C21 C22 1.394(3) . ?
C22 C23 1.380(3) . ?
C22 H22 0.9500 . ?
C23 C24 1.369(3) . ?
C23 H23 0.9500 . ?
C24 C25 1.380(3) . ?
C24 H24 0.9500 . ?
C25 C26 1.381(3) . ?
C25 H25 0.9500 . ?
C26 H26 0.9500 . ?
C27 C28 1.384(2) . ?
C27 C32 1.397(2) . ?
C28 C29 1.393(3) . ?
C28 H28 0.9500 . ?
C29 C30 1.377(3) . ?
C29 H29 0.9500 . ?
C30 C31 1.388(3) . ?
C30 H30 0.9500 . ?
C31 C32 1.382(3) . ?
C31 H31 0.9500 . ?
C32 H32 0.9500 . ?

loop_
_geom_torsion_atom_site_label_1
_geom_torsion_atom_site_label_2
_geom_torsion_atom_site_label_3
_geom_torsion_atom_site_label_4
_geom_torsion
_geom_torsion_site_symmetry_1
_geom_torsion_site_symmetry_2
_geom_torsion_site_symmetry_3
_geom_torsion_site_symmetry_4
_geom_torsion_publ_flag
C4 O2 C1 O1 -178.17(16) . . . . ?
C4 O2 C1 C2 -0.2(2) . . . . ?
C3 O3 C2 C1 -34.95(19) . . . . ?
C3 O3 C2 C9 -159.70(13) . . . . ?
O1 C1 C2 O3 179.11(15) . . . . ?
O2 C1 C2 O3 1.2(2) . . . . ?
O1 C1 C2 C9 -58.1(2) . . . . ?
O2 C1 C2 C9 123.97(17) . . . . ?
C7 O4 C3 O3 -65.71(19) . . . . ?
C7 O4 C3 C5 53.8(2) . . . . ?
C7 O4 C3 C4 178.35(14) . . . . ?
C2 O3 C3 O4 -49.55(18) . . . . ?
C2 O3 C3 C5 -173.64(14) . . . . ?
C2 O3 C3 C4 64.85(17) . . . . ?
C8 O5 C4 O2 -65.7(2) . . . . ?
C8 O5 C4 C6 51.3(2) . . . . ?
C8 O5 C4 C3 178.23(16) . . . . ?
C1 O2 C4 O5 -85.03(18) . . . . ?
C1 O2 C4 C6 151.83(16) . . . . ?
C1 O2 C4 C3 29.1(2) . . . . ?
O4 C3 C4 O5 173.92(13) . . . . ?
O3 C3 C4 O5 55.80(17) . . . . ?
C5 C3 C4 O5 -61.17(19) . . . . ?
O4 C3 C4 O2 57.70(17) . . . . ?
O3 C3 C4 O2 -60.42(17) . . . . ?
C5 C3 C4 O2 -177.39(14) . . . . ?
O4 C3 C4 C6 -59.03(19) . . . . ?
O3 C3 C4 C6 -177.15(15) . . . . ?
C5 C3 C4 C6 65.9(2) . . . . ?
O3 C2 C9 C12 69.87(17) . . . . ?
C1 C2 C9 C12 -56.92(18) . . . . ?
O3 C2 C9 C10 -52.42(17) . . . . ?
C1 C2 C9 C10 -179.20(13) . . . . ?
C12 C9 C10 C11 -48.48(18) . . . . ?
C2 C9 C10 C11 76.40(17) . . . . ?
C12 C9 C10 C18 73.49(16) . . . . ?
C2 C9 C10 C18 -161.63(13) . . . . ?
C13 O7 C11 O6 174.58(15) . . . . ?
C13 O7 C11 C10 -10.7(2) . . . . ?
C9 C10 C11 O6 -144.32(17) . . . . ?
C18 C10 C11 O6 92.7(2) . . . . ?
C9 C10 C11 O7 41.4(2) . . . . ?
C18 C10 C11 O7 -81.54(17) . . . . ?
C2 C9 C12 C13 -93.08(19) . . . . ?
C10 C9 C12 C13 29.6(2) . . . . ?
C2 C9 C12 C17 87.9(2) . . . . ?
C10 C9 C12 C17 -149.45(16) . . . . ?
C17 C12 C13 C14 -1.9(3) . . . . ?
C9 C12 C13 C14 179.07(16) . . . . ?
C17 C12 C13 O7 179.47(15) . . . . ?
C9 C12 C13 O7 0.4(2) . . . . ?
C11 O7 C13 C14 169.59(15) . . . . ?
C11 O7 C13 C12 -11.7(2) . . . . ?
C12 C13 C14 C15 -0.2(3) . . . . ?
O7 C13 C14 C15 178.58(16) . . . . ?
C13 C14 C15 C16 1.9(3) . . . . ?
C14 C15 C16 C17 -1.6(3) . . . . ?
C13 C12 C17 C16 2.2(3) . . . . ?
C9 C12 C17 C16 -178.80(17) . . . . ?
C15 C16 C17 C12 -0.5(3) . . . . ?
C11 C10 C18 C27 -166.24(14) . . . . ?
C9 C10 C18 C27 70.25(17) . . . . ?
C11 C10 C18 C19 -36.48(19) . . . . ?
C9 C10 C18 C19 -159.99(14) . . . . ?
C27 C18 C19 C20 68.49(19) . . . . ?
C10 C18 C19 C20 -61.7(2) . . . . ?
C18 C19 C20 O8 -12.5(2) . . . . ?
C18 C19 C20 C21 169.62(15) . . . . ?
O8 C20 C21 C26 4.9(3) . . . . ?
C19 C20 C21 C26 -177.16(18) . . . . ?
O8 C20 C21 C22 -174.28(17) . . . . ?
C19 C20 C21 C22 3.7(3) . . . . ?
C26 C21 C22 C23 -0.3(3) . . . . ?
C20 C21 C22 C23 178.84(17) . . . . ?
C21 C22 C23 C24 0.3(3) . . . . ?
C22 C23 C24 C25 0.1(4) . . . . ?
C23 C24 C25 C26 -0.4(4) . . . . ?
C22 C21 C26 C25 0.0(3) . . . . ?
C20 C21 C26 C25 -179.2(2) . . . . ?
C24 C25 C26 C21 0.4(4) . . . . ?
C19 C18 C27 C28 -116.31(18) . . . . ?
C10 C18 C27 C28 13.7(2) . . . . ?
C19 C18 C27 C32 64.9(2) . . . . ?
C10 C18 C27 C32 -165.12(15) . . . . ?
C32 C27 C28 C29 1.3(3) . . . . ?
C18 C27 C28 C29 -177.58(17) . . . . ?
C27 C28 C29 C30 -0.1(3) . . . . ?
C28 C29 C30 C31 -1.4(3) . . . . ?
C29 C30 C31 C32 1.7(3) . . . . ?
C30 C31 C32 C27 -0.6(3) . . . . ?
C28 C27 C32 C31 -0.9(3) . . . . ?
C18 C27 C32 C31 177.99(16) . . . . ?
